data_4134892
loop_
_publ_author_name
'Amombo Noa, Francoise M.'
'Svensson Grape, Erik'
'Br\"ulls, Steffen M'
'Cheung, Ocean'
'Malmberg, Per'
'Inge, A. Ken'
'McKenzie, Christine J.'
'M\%artensson, Jerker'
'Ohrstrom, Lars'

_publ_section_title
;
 Metal-Organic Frameworks with Hexakis(4-carboxyphenyl)benzene -
 Extensions to Reticular Chemistry and Introducing Foldable Nets.
;
_journal_name_full 'Journal of the American Chemical Society'
_journal_paper_doi 10.1021/jacs.0c02984
_journal_year 2020
_chemical_formula_sum 'C120 H112 Fe4 N4 O24'
_chemical_formula_weight 2217.53
_space_group_crystal_system monoclinic
_space_group_IT_number 4
_space_group_name_Hall 'P 2yb'
_space_group_name_H-M_alt 'P 1 21 1'
_atom_sites_solution_hydrogens geom
_audit_creation_method SHELXL-2018/3
_cell_angle_alpha 90
_cell_angle_beta 120.00
_cell_angle_gamma 90
_cell_formula_units_Z 2
_cell_length_a 16.696(4)
_cell_length_b 21.624(5)
_cell_length_c 16.696(4)
_cell_measurement_reflns_used 61104
_cell_measurement_temperature 297(2)
_cell_measurement_theta_max 25.351
_cell_measurement_theta_min 2.352
_cell_volume 5220(2)
_computing_structure_refinement 'SHELXL-2018/3 (Sheldrick, 2018)'
_computing_structure_solution 'SHELXT 2018/2 (Sheldrick, 2018)'
_diffrn_ambient_temperature 297(2)
_diffrn_measured_fraction_theta_full 0.988
_diffrn_measured_fraction_theta_max 0.988
_diffrn_measurement_device_type 'Bruker APEX-II CCD'
_diffrn_measurement_method '\f and \w scans'
_diffrn_radiation_type MoK\a
_diffrn_radiation_wavelength 0.71073
_diffrn_reflns_av_R_equivalents 0.12
_diffrn_reflns_av_unetI/netI 0.2498
_diffrn_reflns_Laue_measured_fraction_full 0.988
_diffrn_reflns_Laue_measured_fraction_max 0.988
_diffrn_reflns_limit_h_max 17
_diffrn_reflns_limit_h_min -16
_diffrn_reflns_limit_k_max 21
_diffrn_reflns_limit_k_min -21
_diffrn_reflns_limit_l_max 16
_diffrn_reflns_limit_l_min -17
_diffrn_reflns_number 61104
_diffrn_reflns_point_group_measured_fraction_full 0.985
_diffrn_reflns_point_group_measured_fraction_max 0.985
_diffrn_reflns_theta_full 25.351
_diffrn_reflns_theta_max 25.351
_diffrn_reflns_theta_min 2.352
_exptl_absorpt_coefficient_mu 0.623
_exptl_absorpt_correction_type multi-scan
_exptl_absorpt_process_details '(SADABS; Sheldrick, 1996)'
_exptl_crystal_colour orange
_exptl_crystal_density_diffrn 1.411
_exptl_crystal_density_meas ?
_exptl_crystal_density_method 'not measured'
_exptl_crystal_description block
_exptl_crystal_F_000 2312
_exptl_crystal_size_max 0.25
_exptl_crystal_size_mid 0.20
_exptl_crystal_size_min 0.16
_exptl_transmission_factor_max 0.905
_exptl_transmission_factor_min 0.856
_refine_diff_density_max 1.550
_refine_diff_density_min -2.384
_refine_diff_density_rms 0.223
_refine_ls_abs_structure_details
;
 Refined as an inversion twin.
;
_refine_ls_abs_structure_Flack 0.44(10)
_refine_ls_extinction_method none
_refine_ls_goodness_of_fit_ref 1.285
_refine_ls_hydrogen_treatment constr
_refine_ls_matrix_type full
_refine_ls_number_parameters 642
_refine_ls_number_reflns 11565
_refine_ls_number_restraints 80
_refine_ls_restrained_S_all 1.332
_refine_ls_R_factor_all 0.2383
_refine_ls_R_factor_gt 0.1765
_refine_ls_shift/su_max 0.009
_refine_ls_shift/su_mean 0.000
_refine_ls_structure_factor_coef Fsqd
_refine_ls_weighting_details 'w=1/[\s^2^(Fo^2^)+(0.2000P)^2^] where P=(Fo^2^+2Fc^2^)/3'
_refine_ls_weighting_scheme calc
_refine_ls_wR_factor_gt 0.3935
_refine_ls_wR_factor_ref 0.4497
_reflns_Friedel_coverage 0.928
_reflns_Friedel_fraction_full 0.981
_reflns_Friedel_fraction_max 0.981
_reflns_number_gt 6889
_reflns_number_total 11565
_reflns_threshold_expression 'I > 2\s(I)'
_cod_data_source_file ja0c02984_si_005.cif
_cod_data_source_block C:CTH-10
_cod_depositor_comments
;
The following automatic conversions were performed:

data item '_exptl_crystal_density_meas' value 'none' was changed to
'?' -- the value is perceived as not measured.

Automatic conversion script
Id: cif_fix_values 7556 2019-12-06 15:28:31Z antanas 
;
_cod_original_sg_symbol_H-M 'P 21'
_cod_database_code 4134892
_shelx_shelxl_version_number 2018/3
_shelx_space_group_comment
;
The symmetry employed for this shelxl refinement is uniquely defined
by the following loop, which should always be used as a source of
symmetry information in preference to the above space-group names.
They are only intended as comments.
;
_exptl_absorpt_special_details 'Absorption corrections were made using the program SADABS (Sheldrick, 1996)'

loop_
_space_group_symop_operation_xyz
'x, y, z'
'-x, y+1/2, -z'

loop_
_atom_site_label
_atom_site_type_symbol
_atom_site_fract_x
_atom_site_fract_y
_atom_site_fract_z
_atom_site_U_iso_or_equiv
_atom_site_adp_type
_atom_site_occupancy
_atom_site_site_symmetry_order
_atom_site_calc_flag
_atom_site_refinement_flags_posn
_atom_site_refinement_flags_adp
_atom_site_refinement_flags_occupancy
_atom_site_disorder_assembly
_atom_site_disorder_group
Fe01 Fe 0.4308(3) 0.3747(4) -0.1399(3) 0.0357(13) Uani 1 1 d . . . . .
Fe02 Fe 1.0908(3) 0.3747(4) 0.1816(3) 0.0422(14) Uani 1 1 d . . . . .
Fe03 Fe -0.0948(3) 0.6265(4) 1.3399(4) 0.0515(16) Uani 1 1 d . . . . .
Fe04 Fe 0.5661(3) 0.6227(4) 0.6609(4) 0.0514(16) Uani 1 1 d . . . . .
C31 C 0.9203(13) 0.4234(7) 0.7668(9) 0.019(7) Uiso 1 1 d D . . . .
H31 H 0.921265 0.458820 0.735703 0.023 Uiso 1 1 calc R U . . .
C6 C 0.6055(13) 0.4248(6) 0.2754(9) 0.009(6) Uiso 1 1 d D . . . .
H6 H 0.605567 0.460319 0.306982 0.011 Uiso 1 1 calc R U . . .
O007 O 0.5265(16) 0.3339(10) -0.0132(14) 0.044(6) Uiso 1 1 d . . . . .
O008 O 1.3017(15) 0.4176(10) 0.7621(14) 0.045(6) Uiso 1 1 d . . . . .
O009 O 0.4630(14) 0.4186(9) -0.0125(13) 0.036(5) Uiso 1 1 d D . . . .
O00A O 1.0620(16) 0.4164(11) 1.0508(15) 0.054(7) Uiso 1 1 d . . . . .
O00B O 0.5343(16) 0.4154(10) 0.8321(14) 0.051(6) Uiso 1 1 d . . . . .
N00C N 0.2825(17) 0.5498(12) 0.5342(17) 0.041(7) Uiso 1 1 d D . . . .
H00C H 0.334480 0.565580 0.591896 0.049 Uiso 1 1 calc R U . . .
C5 C 0.6612(13) 0.3747(8) 0.3233(7) 0.015(6) Uiso 1 1 d D . . . .
O00E O 0.540(2) 0.5807(13) 1.5359(18) 0.078(8) Uiso 1 1 d . . . . .
C7 C 0.5493(13) 0.4213(7) 0.1791(9) 0.027(7) Uiso 1 1 d D . . . .
H7 H 0.499942 0.448364 0.147895 0.033 Uiso 1 1 calc R U . . .
C32 C 0.8616(13) 0.3742(8) 0.7186(7) 0.018(6) Uiso 1 1 d D . . . .
O00H O -0.0614(17) 0.6736(11) 1.2436(15) 0.058(7) Uiso 1 1 d . . . . .
O00I O 1.3009(15) 0.3344(10) 0.8382(14) 0.048(6) Uiso 1 1 d . . . . .
C10 C 0.7116(17) 0.3777(14) 0.5685(15) 0.015(6) Uiso 1 1 d . . . . .
O00K O 0.0022(17) 0.6708(11) 0.4667(15) 0.056(7) Uiso 1 1 d . . . . .
O00L O 0.4614(14) 0.3351(10) 0.7618(13) 0.035(5) Uiso 1 1 d . . . . .
O00M O -0.0039(16) 0.5837(10) 1.3056(14) 0.051(6) Uiso 1 1 d D . . . .
C80 C 0.3327(13) 0.6236(8) 1.1970(8) 0.022(6) Uiso 1 1 d D . . . .
O00O O 0.4670(19) 0.6673(12) 1.5359(16) 0.066(7) Uiso 1 1 d . . . . .
O00P O 0.5330(17) 0.6630(11) 0.7570(16) 0.062(7) Uiso 1 1 d . . . . .
O00Q O 0.2211(17) 0.3312(11) 0.2097(15) 0.060(7) Uiso 1 1 d . . . . .
O00R O 0.2217(16) 0.4176(10) 0.2780(14) 0.051(6) Uiso 1 1 d . . . . .
C21 C 0.9594(16) 0.3672(12) 0.6207(14) 0.010(6) Uiso 1 1 d . . . . .
C40 C 0.6038(19) 0.3276(12) 0.6168(17) 0.019(7) Uiso 1 1 d . . . . .
H40 H 0.596330 0.294564 0.578093 0.022 Uiso 1 1 calc R U . . .
O00U O 0.7743(16) 0.6701(11) 1.3192(15) 0.056(6) Uiso 1 1 d . . . . .
O00V O 0.4517(16) 0.5813(10) 0.6791(14) 0.050(6) Uiso 1 1 d . . . . .
O00W O 0.7754(17) 0.5917(11) 1.2384(15) 0.058(7) Uiso 1 1 d . . . . .
C60 C 0.1470(13) 0.6754(7) 0.7553(10) 0.028(7) Uiso 1 1 d D . . . .
H60 H 0.182831 0.709369 0.787447 0.034 Uiso 1 1 calc R U . . .
C9 C 0.6650(17) 0.3743(14) 0.4742(15) 0.016(6) Uiso 1 1 d . . . . .
O00Z O 0.9970(17) 0.4206(11) 0.2185(16) 0.065(7) Uiso 1 1 d . . . . .
O010 O -0.0708(18) 0.5851(12) 0.4633(16) 0.063(7) Uiso 1 1 d . . . . .
C49 C 0.1879(19) 0.6255(15) 0.9046(18) 0.028(7) Uiso 1 1 d . . . . .
C46 C 0.5610(16) 0.3681(12) 0.4212(14) 0.008(5) Uiso 1 1 d . . . . .
C38 C 0.6654(19) 0.4250(13) 0.6716(17) 0.024(7) Uiso 1 1 d . . . . .
H38 H 0.702483 0.458365 0.675897 0.029 Uiso 1 1 calc R U . . .
C51 C 0.3304(16) 0.6256(13) 1.0438(15) 0.007(6) Uiso 1 1 d . . . . .
C1 C 0.5133(19) 0.3745(12) 0.0289(17) 0.034(7) Uiso 1 1 d D . . . .
C30 C 0.9778(13) 0.4184(8) 0.8628(9) 0.027(7) Uiso 1 1 d D . . . .
H30 H 1.030813 0.442490 0.893666 0.032 Uiso 1 1 calc R U . . .
O017 O 0.9904(17) 0.3353(11) 1.0548(15) 0.055(7) Uiso 1 1 d . . . . .
C8 C 0.7140(16) 0.3750(14) 0.4249(14) 0.009(5) Uiso 1 1 d . . . . .
C20 C 0.9167(19) 0.3272(13) 0.4245(18) 0.024(7) Uiso 1 1 d . . . . .
H20 H 0.924477 0.293187 0.461798 0.029 Uiso 1 1 calc R U . . .
C2 C 0.5684(13) 0.3764(8) 0.1303(7) 0.020(6) Uiso 1 1 d D . . . .
C39 C 0.6584(15) 0.3805(12) 0.6202(14) 0.006(5) Uiso 1 1 d . . . . .
O01 O -0.3030(17) 0.5809(11) 0.7590(16) 0.066(7) Uiso 1 1 d D . . . .
C35 C 0.5174(19) 0.3731(15) 0.7739(17) 0.027(7) Uiso 1 1 d . . . . .
C25 C 1.1069(18) 0.4241(12) 0.6684(16) 0.015(6) Uiso 1 1 d . . . . .
H25 H 1.138012 0.459965 0.669152 0.017 Uiso 1 1 calc R U . . .
C44 C 0.413(2) 0.4253(14) 0.3695(17) 0.023(7) Uiso 1 1 d . . . . .
H44 H 0.380739 0.460919 0.366439 0.028 Uiso 1 1 calc R U . . .
C26 C 1.010(2) 0.4183(13) 0.6146(18) 0.023(7) Uiso 1 1 d . . . . .
H26 H 0.976554 0.449694 0.572867 0.028 Uiso 1 1 calc R U . . .
O01H O 1.0587(18) 0.3365(11) 0.2778(16) 0.061(7) Uiso 1 1 d . . . . .
C65 C 0.3331(18) 0.6222(14) 0.9039(17) 0.021(6) Uiso 1 1 d . . . . .
C54 C 0.1399(17) 0.6249(14) 0.9536(16) 0.015(6) Uiso 1 1 d . . . . .
O01K O -0.3064(16) 0.6677(11) 0.6975(15) 0.053(6) Uiso 1 1 d . . . . .
C81 C 0.3235(14) 0.6736(7) 1.2451(10) 0.032(8) Uiso 1 1 d D . . . .
H81 H 0.293047 0.709378 1.213805 0.039 Uiso 1 1 calc R U . . .
C82 C 0.3607(14) 0.6689(8) 1.3409(10) 0.030(8) Uiso 1 1 d D . . . .
H82 H 0.340303 0.695063 1.371273 0.036 Uiso 1 1 calc R U . . .
C53 C 0.1868(17) 0.6242(14) 1.0467(16) 0.013(6) Uiso 1 1 d . . . . .
C58 C 0.0394(14) 0.6272(9) 0.6105(7) 0.037(8) Uiso 1 1 d D . . . .
C85 C 0.090(2) 0.5692(16) 1.199(2) 0.042(9) Uiso 1 1 d . . . . .
H85 H 0.087863 0.533261 1.228024 0.051 Uiso 1 1 calc R U . . .
C50 C 0.2867(17) 0.6241(14) 0.9549(16) 0.016(6) Uiso 1 1 d . . . . .
C36 C 0.5684(19) 0.3769(15) 0.7235(17) 0.024(7) Uiso 1 1 d . . . . .
C52 C 0.2838(17) 0.6247(14) 1.0981(16) 0.017(6) Uiso 1 1 d . . . . .
C13 C 0.8089(16) 0.3753(14) 0.4730(14) 0.009(6) Uiso 1 1 d . . . . .
C12 C 0.8595(16) 0.3711(14) 0.5692(15) 0.012(6) Uiso 1 1 d . . . . .
C22 C 1.0108(19) 0.3214(13) 0.6729(17) 0.020(7) Uiso 1 1 d . . . . .
H22 H 0.980816 0.286130 0.676479 0.024 Uiso 1 1 calc R U . . .
C19 C 0.958(2) 0.3282(14) 0.3737(18) 0.025(7) Uiso 1 1 d . . . . .
H19 H 0.988497 0.293067 0.371169 0.030 Uiso 1 1 calc R U . . .
C29 C 0.9541(14) 0.3764(9) 0.9116(7) 0.031(7) Uiso 1 1 d D . . . .
C33 C 0.8388(12) 0.3317(7) 0.7675(9) 0.017(6) Uiso 1 1 d D . . . .
H33 H 0.786586 0.306843 0.736490 0.021 Uiso 1 1 calc R U . . .
C17 C 0.9552(19) 0.3802(15) 0.3245(17) 0.027(7) Uiso 1 1 d . . . . .
C59 C 0.1037(14) 0.6735(7) 0.6588(10) 0.035(8) Uiso 1 1 d D . . . .
H59 H 0.117798 0.702903 0.627106 0.042 Uiso 1 1 calc R U . . .
C45 C 0.5110(16) 0.4211(11) 0.4235(15) 0.006(6) Uiso 1 1 d . . . . .
H45 H 0.543764 0.454048 0.461850 0.007 Uiso 1 1 calc R U . . .
C3 C 0.6222(13) 0.3253(6) 0.1783(9) 0.024(7) Uiso 1 1 d D . . . .
H3 H 0.620215 0.289248 0.146987 0.029 Uiso 1 1 calc R U . . .
C77 C 0.4285(14) 0.6247(9) 1.3901(8) 0.036(8) Uiso 1 1 d D . . . .
C14 C 0.8596(18) 0.3791(14) 0.4224(16) 0.020(6) Uiso 1 1 d . . . . .
C74 C 0.481(2) 0.6804(15) 1.147(2) 0.039(9) Uiso 1 1 d . . . . .
H74 H 0.448321 0.716197 1.142835 0.047 Uiso 1 1 calc R U . . .
C76 C 0.476(2) 0.6195(17) 1.489(2) 0.043(9) Uiso 1 1 d . . . . .
C4 C 0.6794(13) 0.3294(7) 0.2745(9) 0.026(7) Uiso 1 1 d D . . . .
H4 H 0.728816 0.302327 0.305557 0.032 Uiso 1 1 calc R U . . .
C48 C 0.418(2) 0.3178(14) 0.322(2) 0.033(8) Uiso 1 1 d . . . . .
H48 H 0.387755 0.281182 0.293558 0.039 Uiso 1 1 calc R U . . .
C84 C 0.0413(19) 0.6247(16) 1.1986(18) 0.029(7) Uiso 1 1 d . . . . .
C63 C 0.376(2) 0.5674(13) 0.7999(19) 0.027(7) Uiso 1 1 d . . . . .
H63 H 0.372244 0.531916 0.766958 0.032 Uiso 1 1 calc R U . . .
C37 C 0.620(2) 0.4267(13) 0.7225(18) 0.026(7) Uiso 1 1 d . . . . .
H37 H 0.624492 0.461934 0.756470 0.031 Uiso 1 1 calc R U . . .
C41 C 0.563(2) 0.3260(13) 0.6705(17) 0.024(7) Uiso 1 1 d . . . . .
H41 H 0.531470 0.290731 0.671309 0.029 Uiso 1 1 calc R U . . .
C89 C 0.037(2) 0.6727(13) 1.1443(18) 0.025(7) Uiso 1 1 d . . . . .
H89 H 0.002753 0.707323 1.140849 0.030 Uiso 1 1 calc R U . . .
C64 C 0.336(2) 0.5699(14) 0.8512(18) 0.032(8) Uiso 1 1 d . . . . .
H64 H 0.306221 0.534099 0.853742 0.038 Uiso 1 1 calc R U . . .
C15 C 0.862(2) 0.4288(15) 0.373(2) 0.039(8) Uiso 1 1 d . . . . .
H15 H 0.831655 0.464996 0.372834 0.046 Uiso 1 1 calc R U . . .
C95 C -0.017(2) 0.6762(14) 0.8473(18) 0.028(8) Uiso 1 1 d . . . . .
H95 H 0.015631 0.710882 0.845797 0.034 Uiso 1 1 calc R U . . .
C43 C 0.3682(19) 0.3679(15) 0.3183(17) 0.026(7) Uiso 1 1 d . . . . .
C02K C 0.6545(16) 0.7229(16) 1.448(2) 0.055(10) Uiso 1 1 d D . . . .
H02A H 0.634824 0.752121 1.397337 0.066 Uiso 1 1 calc R U . . .
H02B H 0.611348 0.688550 1.425124 0.066 Uiso 1 1 calc R U . . .
C02L C 0.822(2) 0.7479(13) 1.504(2) 0.049(9) Uiso 1 1 d D . . . .
H02C H 0.834643 0.764190 1.563463 0.058 Uiso 1 1 calc R U . . .
H02D H 0.879166 0.730176 1.511921 0.058 Uiso 1 1 calc R U . . .
C28 C 1.004(3) 0.3716(19) 1.009(2) 0.047(8) Uiso 1 1 d . . . . .
C11 C 0.8113(17) 0.3749(14) 0.6171(15) 0.015(6) Uiso 1 1 d . . . . .
C18 C 1.007(2) 0.3755(16) 0.2694(18) 0.032(7) Uiso 1 1 d . . . . .
C24 C 1.1535(17) 0.3706(14) 0.7216(15) 0.015(6) Uiso 1 1 d . . . . .
C16 C 0.908(2) 0.4273(14) 0.321(2) 0.031(8) Uiso 1 1 d . . . . .
H16 H 0.904425 0.461031 0.285011 0.037 Uiso 1 1 calc R U . . .
C34 C 0.8956(14) 0.3271(8) 0.8637(10) 0.042(9) Uiso 1 1 d D . . . .
H34 H 0.894310 0.291850 0.895025 0.051 Uiso 1 1 calc R U . . .
C72 C 0.489(2) 0.5775(14) 1.0990(19) 0.032(8) Uiso 1 1 d . . . . .
H72 H 0.461778 0.543125 1.061729 0.038 Uiso 1 1 calc R U . . .
C55 C 0.1362(13) 0.6261(8) 0.8037(7) 0.027(7) Uiso 1 1 d D . . . .
C02V C 0.647(3) 0.7518(16) 1.519(2) 0.060(11) Uiso 1 1 d . . . . .
H1 H 0.667309 0.723934 1.570096 0.090 Uiso 1 1 calc R U . . .
H2 H 0.583732 0.763096 1.496604 0.090 Uiso 1 1 calc R U . . .
H5 H 0.684893 0.788286 1.538413 0.090 Uiso 1 1 calc R U . . .
C68 C 0.4247(19) 0.6220(15) 0.7968(18) 0.026(7) Uiso 1 1 d . . . . .
N02X N 0.7481(15) 0.6988(11) 1.4714(16) 0.037(7) Uiso 1 1 d D . . . .
H02X H 0.741222 0.683189 1.413209 0.045 Uiso 1 1 calc R U . . .
C57 C 0.0282(15) 0.5784(7) 0.6589(10) 0.037(8) Uiso 1 1 d D . . . .
H57 H -0.003936 0.542971 0.627704 0.045 Uiso 1 1 calc R U . . .
C83 C -0.007(2) 0.6228(13) 1.2507(18) 0.039(8) Uiso 1 1 d D . . . .
C61 C -0.0188(19) 0.6260(16) 0.5070(7) 0.038(8) Uiso 1 1 d D . . . .
C96 C -0.1102(19) 0.6770(13) 0.7974(18) 0.022(7) Uiso 1 1 d . . . . .
H96 H -0.142204 0.710657 0.760667 0.026 Uiso 1 1 calc R U . . .
C75 C 0.577(2) 0.6787(13) 1.2011(18) 0.022(7) Uiso 1 1 d . . . . .
H75 H 0.608218 0.712748 1.237445 0.027 Uiso 1 1 calc R U . . .
C93 C -0.014(2) 0.5758(15) 0.907(2) 0.034(8) Uiso 1 1 d . . . . .
H93 H 0.016133 0.541120 0.941782 0.040 Uiso 1 1 calc R U . . .
C78 C 0.4427(13) 0.5769(7) 1.3421(11) 0.038(8) Uiso 1 1 d D . . . .
H78 H 0.480380 0.543600 1.374334 0.046 Uiso 1 1 calc R U . . .
C90 C -0.2624(18) 0.6251(13) 0.7491(18) 0.029(7) Uiso 1 1 d D . . . .
C69 C 0.732(2) 0.6289(16) 1.2554(19) 0.033(8) Uiso 1 1 d . . . . .
C62 C 0.4742(18) 0.6180(13) 0.7465(17) 0.020(7) Uiso 1 1 d . . . . .
C73 C 0.4326(19) 0.6239(14) 1.0965(17) 0.025(7) Uiso 1 1 d . . . . .
C70 C 0.628(2) 0.6275(16) 1.2022(19) 0.031(7) Uiso 1 1 d . . . . .
C67 C 0.437(2) 0.6712(13) 0.8532(18) 0.025(7) Uiso 1 1 d . . . . .
H67 H 0.476562 0.703483 0.860318 0.030 Uiso 1 1 calc R U . . .
C23 C 1.105(2) 0.3221(14) 0.7220(18) 0.027(8) Uiso 1 1 d . . . . .
H23 H 1.135979 0.287534 0.756994 0.032 Uiso 1 1 calc R U . . .
C47 C 0.509(2) 0.3209(14) 0.3680(19) 0.034(8) Uiso 1 1 d . . . . .
H47 H 0.540832 0.287173 0.362583 0.041 Uiso 1 1 calc R U . . .
C94 C 0.0343(17) 0.6249(14) 0.9019(17) 0.019(6) Uiso 1 1 d . . . . .
C91 C -0.1582(19) 0.6230(15) 0.8036(18) 0.027(7) Uiso 1 1 d . . . . .
C03H C 0.792(2) 0.4748(17) 0.968(2) 0.077(13) Uiso 1 1 d D . . . .
H03A H 0.819757 0.439822 0.954418 0.092 Uiso 1 1 calc R U . . .
H03B H 0.758239 0.498572 0.911911 0.092 Uiso 1 1 calc R U . . .
C66 C 0.386(2) 0.6710(14) 0.9000(18) 0.027(7) Uiso 1 1 d . . . . .
H66 H 0.387882 0.706991 0.931466 0.033 Uiso 1 1 calc R U . . .
C92 C -0.109(2) 0.5790(14) 0.8582(19) 0.032(8) Uiso 1 1 d . . . . .
H92 H -0.141149 0.546315 0.865539 0.039 Uiso 1 1 calc R U . . .
C71 C 0.583(2) 0.5784(15) 1.153(2) 0.036(9) Uiso 1 1 d . . . . .
H71 H 0.616478 0.543544 1.154279 0.043 Uiso 1 1 calc R U . . .
C27 C 1.2569(19) 0.3732(15) 0.7735(17) 0.026(7) Uiso 1 1 d . . . . .
C03O C 0.790(3) 0.7988(15) 1.434(2) 0.081(13) Uiso 1 1 d D . . . .
H8 H 0.839712 0.811671 1.424697 0.122 Uiso 1 1 calc R U . . .
H9 H 0.769484 0.833288 1.455413 0.122 Uiso 1 1 calc R U . . .
H03C H 0.739413 0.784177 1.376404 0.122 Uiso 1 1 calc R U . . .
C56 C 0.0658(15) 0.5832(8) 0.7548(11) 0.046(9) Uiso 1 1 d D . . . .
H56 H 0.044168 0.558219 0.785343 0.056 Uiso 1 1 calc R U . . .
C42 C 0.2665(19) 0.3704(15) 0.2704(17) 0.027(7) Uiso 1 1 d . . . . .
C79 C 0.4003(15) 0.5790(8) 1.2456(11) 0.056(10) Uiso 1 1 d D . . . .
H79 H 0.417037 0.551069 1.214192 0.067 Uiso 1 1 calc R U . . .
C03S C 0.776(3) 0.6463(15) 1.533(2) 0.066(11) Uiso 1 1 d D . . . .
H03D H 0.768126 0.656225 1.585191 0.079 Uiso 1 1 calc R U . . .
H03E H 0.841352 0.638498 1.556508 0.079 Uiso 1 1 calc R U . . .
C03T C 0.360(3) 0.4481(15) 0.564(2) 0.078(12) Uiso 1 1 d D . . . .
H03F H 0.410471 0.461857 0.621652 0.118 Uiso 1 1 calc R U . . .
H03G H 0.381244 0.417344 0.537382 0.118 Uiso 1 1 calc R U . . .
H03H H 0.312552 0.430737 0.573580 0.118 Uiso 1 1 calc R U . . .
C03V C 0.321(3) 0.5020(14) 0.499(2) 0.061(11) Uiso 1 1 d D . . . .
H03I H 0.369318 0.520300 0.490338 0.074 Uiso 1 1 calc R U . . .
H03J H 0.272528 0.487574 0.438922 0.074 Uiso 1 1 calc R U . . .
C03W C 0.869(3) 0.5144(18) 1.039(3) 0.113(18) Uiso 1 1 d D . . . .
H12 H 0.848123 0.535609 1.075425 0.170 Uiso 1 1 calc R U . . .
H13 H 0.886632 0.544171 1.007609 0.170 Uiso 1 1 calc R U . . .
H14 H 0.921151 0.488938 1.077836 0.170 Uiso 1 1 calc DR U . . .
C03X C 0.682(3) 0.4926(17) 1.031(2) 0.076(13) Uiso 1 1 d D . . . .
H24 H 0.728905 0.513465 1.085838 0.091 Uiso 1 1 calc R U . . .
H27 H 0.641099 0.470331 1.046108 0.091 Uiso 1 1 calc R U . . .
C042 C 0.128(2) 0.4983(16) 0.478(2) 0.066(11) Uiso 1 1 d D . . . .
H04A H 0.100790 0.528125 0.428478 0.099 Uiso 1 1 calc R U . . .
H04B H 0.083863 0.487967 0.496803 0.099 Uiso 1 1 calc R U . . .
H04C H 0.143811 0.461756 0.456289 0.099 Uiso 1 1 calc R U . . .
C97 C 0.722(4) 0.589(2) 1.487(4) 0.17(3) Uiso 1 1 d D . . . .
H97A H 0.764448 0.555081 1.499628 0.261 Uiso 1 1 calc R U . . .
H97B H 0.686395 0.595358 1.421535 0.261 Uiso 1 1 calc R U . . .
H97C H 0.682011 0.579193 1.510797 0.261 Uiso 1 1 calc R U . . .
C98 C 0.2129(18) 0.5252(17) 0.5579(19) 0.070(12) Uiso 1 1 d D . . . .
H98A H 0.242284 0.493474 0.604868 0.084 Uiso 1 1 calc R U . . .
H98B H 0.194585 0.558402 0.584389 0.084 Uiso 1 1 calc R U . . .
C99 C 0.764(4) 0.345(2) 1.028(3) 0.13(2) Uiso 1 1 d D . . . .
H99A H 0.704667 0.327091 1.007399 0.192 Uiso 1 1 calc R U . . .
H99B H 0.810905 0.321007 1.077531 0.192 Uiso 1 1 calc R U . . .
H99C H 0.776477 0.345343 0.977046 0.192 Uiso 1 1 calc R U . . .
N4 N 0.725(2) 0.4504(16) 0.995(2) 0.075(11) Uiso 1 1 d D . . . .
H4A H 0.675228 0.429250 0.941182 0.090 Uiso 1 1 calc R U . . .
C100 C 0.238(4) 0.6632(18) 0.515(4) 0.17(3) Uiso 1 1 d D . . . .
H10A H 0.258078 0.656035 0.578604 0.248 Uiso 1 1 calc R U . . .
H10B H 0.175833 0.678218 0.483465 0.248 Uiso 1 1 calc R U . . .
H10C H 0.277987 0.693331 0.509908 0.248 Uiso 1 1 calc R U . . .
C101 C 0.243(2) 0.6038(13) 0.471(2) 0.052(10) Uiso 1 1 d D . . . .
H10D H 0.181054 0.593197 0.422297 0.062 Uiso 1 1 calc R U . . .
H10E H 0.279927 0.610834 0.441422 0.062 Uiso 1 1 calc R U . . .
C102 C 0.766(4) 0.410(2) 1.060(4) 0.19(3) Uiso 1 1 d D . . . .
H17 H 0.737518 0.410353 1.098070 0.233 Uiso 1 1 calc R U . . .
H18 H 0.829961 0.422556 1.098266 0.233 Uiso 1 1 calc DR U . . .
C103 C 0.629(4) 0.538(2) 0.955(3) 0.13(2) Uiso 1 1 d D . . . .
H10 H 0.670349 0.559209 0.939661 0.192 Uiso 1 1 calc R U . . .
H11 H 0.599553 0.567753 0.974512 0.192 Uiso 1 1 calc R U . . .
H21 H 0.582659 0.516757 0.900948 0.192 Uiso 1 1 calc R U . . .
C104 C 1.177(2) 0.2748(18) 0.967(2) 0.077(13) Uiso 1 1 d D . . . .
H10F H 1.135016 0.309497 0.949744 0.093 Uiso 1 1 calc R U . . .
H10G H 1.159031 0.249922 0.912042 0.093 Uiso 1 1 calc R U . . .
C105 C 1.352(2) 0.2533(17) 1.029(3) 0.078(13) Uiso 1 1 d D . . . .
H10H H 1.406891 0.275173 1.039863 0.094 Uiso 1 1 calc R U . . .
H10I H 1.365530 0.231849 1.085882 0.094 Uiso 1 1 calc R U . . .
C106 C 1.326(4) 0.213(3) 0.960(4) 0.14(2) Uiso 1 1 d . . . . .
H28 H 1.379710 0.194268 0.963198 0.206 Uiso 1 1 calc R U . . .
H29 H 1.290647 0.233521 0.901853 0.206 Uiso 1 1 calc R U . . .
H32 H 1.288490 0.180853 0.965271 0.206 Uiso 1 1 calc R U . . .
N10 N 1.2740(19) 0.2982(15) 1.003(3) 0.126(17) Uiso 1 1 d D . . . .
H10J H 1.269120 0.316863 0.947507 0.151 Uiso 1 1 calc R U . . .
C107 C 1.267(3) 0.4132(17) 1.024(3) 0.104(18) Uiso 1 1 d D . . . .
H35 H 1.300323 0.428753 0.994506 0.157 Uiso 1 1 calc R U . . .
H36 H 1.272536 0.442033 1.069728 0.157 Uiso 1 1 calc R U . . .
H10K H 1.203292 0.407869 0.977986 0.157 Uiso 1 1 calc R U . . .
C108 C 1.172(3) 0.2367(19) 1.039(2) 0.099(16) Uiso 1 1 d D . . . .
H10L H 1.223711 0.208551 1.066406 0.148 Uiso 1 1 calc R U . . .
H10M H 1.115570 0.213713 1.011393 0.148 Uiso 1 1 calc R U . . .
H10N H 1.174697 0.263377 1.086313 0.148 Uiso 1 1 calc R U . . .
C109 C 1.308(4) 0.3521(14) 1.068(3) 0.13(2) Uiso 1 1 d D . . . .
H10O H 1.374340 0.354422 1.097388 0.152 Uiso 1 1 calc R U . . .
H10P H 1.292649 0.344876 1.116837 0.152 Uiso 1 1 calc R U . . .
C87 C 0.1340(19) 0.6252(15) 1.0980(18) 0.027(7) Uiso 1 1 d . . . . .
C86 C 0.139(2) 0.5718(13) 1.1546(17) 0.024(7) Uiso 1 1 d . . . . .
H86 H 0.176618 0.538710 1.160057 0.029 Uiso 1 1 calc R U . . .
C88 C 0.081(2) 0.6727(14) 1.0958(19) 0.031(8) Uiso 1 1 d . . . . .
H88 H 0.074142 0.706712 1.058945 0.037 Uiso 1 1 calc R U . . .

loop_
_atom_site_aniso_label
_atom_site_aniso_U_11
_atom_site_aniso_U_22
_atom_site_aniso_U_33
_atom_site_aniso_U_23
_atom_site_aniso_U_13
_atom_site_aniso_U_12
Fe01 0.004(2) 0.059(3) 0.038(3) 0.000(3) 0.006(2) -0.006(3)
Fe02 0.001(2) 0.082(4) 0.035(3) -0.001(3) 0.002(2) 0.002(3)
Fe03 0.019(3) 0.068(4) 0.076(4) -0.008(3) 0.031(3) -0.002(3)
Fe04 0.016(3) 0.066(4) 0.077(4) -0.004(3) 0.027(3) -0.002(3)

loop_
_atom_type_symbol
_atom_type_description
_atom_type_scat_dispersion_real
_atom_type_scat_dispersion_imag
_atom_type_scat_source
C C 0.0033 0.0016 'International Tables Vol C Tables 4.2.6.8 and 6.1.1.4'
H H 0.0000 0.0000 'International Tables Vol C Tables 4.2.6.8 and 6.1.1.4'
O O 0.0106 0.0060 'International Tables Vol C Tables 4.2.6.8 and 6.1.1.4'
Fe Fe 0.3463 0.8444 'International Tables Vol C Tables 4.2.6.8 and 6.1.1.4'
N N 0.0061 0.0033 'International Tables Vol C Tables 4.2.6.8 and 6.1.1.4'

loop_
_geom_angle_atom_site_label_1
_geom_angle_atom_site_label_2
_geom_angle_atom_site_label_3
_geom_angle
_geom_angle_site_symmetry_1
_geom_angle_site_symmetry_3
_geom_angle_publ_flag
O007 Fe01 O00L 104.7(8) . 1_554 ?
O007 Fe01 O009 59.9(7) . . ?
O00L Fe01 O009 155.2(8) 1_554 . ?
O007 Fe01 O008 155.7(9) . 1_454 ?
O00L Fe01 O008 97.0(8) 1_554 1_454 ?
O009 Fe01 O008 102.8(8) . 1_454 ?
O007 Fe01 O00B 95.7(9) . 1_554 ?
O00L Fe01 O00B 58.5(8) 1_554 1_554 ?
O009 Fe01 O00B 101.6(8) . 1_554 ?
O008 Fe01 O00B 105.1(8) 1_454 1_554 ?
O007 Fe01 O00I 101.1(9) . 1_454 ?
O00L Fe01 O00I 108.1(8) 1_554 1_454 ?
O009 Fe01 O00I 94.5(8) . 1_454 ?
O008 Fe01 O00I 61.0(8) 1_454 1_454 ?
O00B Fe01 O00I 161.0(8) 1_554 1_454 ?
O007 Fe01 C1 29.7(7) . . ?
O00L Fe01 C1 132.5(8) 1_554 . ?
O009 Fe01 C1 30.3(3) . . ?
O008 Fe01 C1 130.5(8) 1_454 . ?
O00B Fe01 C1 101.3(10) 1_554 . ?
O00I Fe01 C1 97.6(9) 1_454 . ?
O007 Fe01 C35 101.9(9) . 1_554 ?
O00L Fe01 C35 28.2(8) 1_554 1_554 ?
O009 Fe01 C35 130.4(9) . 1_554 ?
O008 Fe01 C35 102.4(9) 1_454 1_554 ?
O00B Fe01 C35 30.2(8) 1_554 1_554 ?
O00I Fe01 C35 135.1(9) 1_454 1_554 ?
C1 Fe01 C35 120.6(9) . 1_554 ?
O01H Fe02 O017 103.3(10) . 1_554 ?
O01H Fe02 O00R 98.5(9) . 1_655 ?
O017 Fe02 O00R 156.2(10) 1_554 1_655 ?
O01H Fe02 O00A 156.2(10) . 1_554 ?
O017 Fe02 O00A 59.8(8) 1_554 1_554 ?
O00R Fe02 O00A 101.6(9) 1_655 1_554 ?
O01H Fe02 O00Z 58.0(9) . . ?
O017 Fe02 O00Z 98.3(9) 1_554 . ?
O00R Fe02 O00Z 101.2(9) 1_655 . ?
O00A Fe02 O00Z 105.3(9) 1_554 . ?
O01H Fe02 O00Q 105.9(9) . 1_655 ?
O017 Fe02 O00Q 104.3(9) 1_554 1_655 ?
O00R Fe02 O00Q 60.1(9) 1_655 1_655 ?
O00A Fe02 O00Q 95.2(9) 1_554 1_655 ?
O00Z Fe02 O00Q 155.1(8) . 1_655 ?
O01H Fe02 C18 27.8(9) . . ?
O017 Fe02 C18 101.3(10) 1_554 . ?
O00R Fe02 C18 102.4(9) 1_655 . ?
O00A Fe02 C18 132.9(10) 1_554 . ?
O00Z Fe02 C18 30.2(9) . . ?
O00Q Fe02 C18 131.9(9) 1_655 . ?
O01H Fe02 C28 130.4(12) . 1_554 ?
O017 Fe02 C28 28.4(10) 1_554 1_554 ?
O00R Fe02 C28 131.0(12) 1_655 1_554 ?
O00A Fe02 C28 31.4(10) 1_554 1_554 ?
O00Z Fe02 C28 104.6(11) . 1_554 ?
O00Q Fe02 C28 100.3(11) 1_655 1_554 ?
C18 Fe02 C28 120.5(11) . 1_554 ?
O00M Fe03 O010 105.8(9) . 1_556 ?
O00M Fe03 O00W 102.5(9) . 1_455 ?
O010 Fe03 O00W 104.6(10) 1_556 1_455 ?
O00M Fe03 O00K 100.1(9) . 1_556 ?
O010 Fe03 O00K 62.7(9) 1_556 1_556 ?
O00W Fe03 O00K 156.5(10) 1_455 1_556 ?
O00M Fe03 O00H 61.3(8) . . ?
O010 Fe03 O00H 157.6(10) 1_556 . ?
O00W Fe03 O00H 96.4(9) 1_455 . ?
O00K Fe03 O00H 100.0(9) 1_556 . ?
O00M Fe03 O00U 158.5(9) . 1_455 ?
O010 Fe03 O00U 91.3(10) 1_556 1_455 ?
O00W Fe03 O00U 59.8(9) 1_455 1_455 ?
O00K Fe03 O00U 99.3(9) 1_556 1_455 ?
O00H Fe03 O00U 106.1(9) . 1_455 ?
O00M Fe03 C61 106.3(10) . 1_556 ?
O010 Fe03 C61 29.7(9) 1_556 1_556 ?
O00W Fe03 C61 131.3(10) 1_455 1_556 ?
O00K Fe03 C61 33.0(9) 1_556 1_556 ?
O00H Fe03 C61 131.9(10) . 1_556 ?
O00U Fe03 C61 95.1(9) 1_455 1_556 ?
O00M Fe03 C69 130.4(9) . 1_455 ?
O010 Fe03 C69 99.2(10) 1_556 1_455 ?
O00W Fe03 C69 28.8(9) 1_455 1_455 ?
O00K Fe03 C69 129.5(10) 1_556 1_455 ?
O00H Fe03 C69 102.9(10) . 1_455 ?
O00U Fe03 C69 31.0(9) 1_455 1_455 ?
C61 Fe03 C69 116.2(10) 1_556 1_455 ?
O00E Fe04 O00P 156.7(11) 1_554 . ?
O00E Fe04 O01K 99.4(10) 1_554 1_655 ?
O00P Fe04 O01K 101.2(9) . 1_655 ?
O00E Fe04 O00O 63.4(9) 1_554 1_554 ?
O00P Fe04 O00O 100.6(10) . 1_554 ?
O01K Fe04 O00O 104.3(10) 1_655 1_554 ?
O00E Fe04 O01 101.5(10) 1_554 1_655 ?
O00P Fe04 O01 98.3(9) . 1_655 ?
O01K Fe04 O01 59.3(8) 1_655 1_655 ?
O00O Fe04 O01 157.2(10) 1_554 1_655 ?
O00E Fe04 O00V 101.0(10) 1_554 . ?
O00P Fe04 O00V 60.4(9) . . ?
O01K Fe04 O00V 158.5(8) 1_655 . ?
O00O Fe04 O00V 90.9(9) 1_554 . ?
O01 Fe04 O00V 109.5(8) 1_655 . ?
O00E Fe04 C90 101.7(10) 1_554 1_655 ?
O00P Fe04 C90 101.6(10) . 1_655 ?
O01K Fe04 C90 29.6(8) 1_655 1_655 ?
O00O Fe04 C90 132.1(10) 1_554 1_655 ?
O01 Fe04 C90 29.7(3) 1_655 1_655 ?
O00V Fe04 C90 136.9(8) . 1_655 ?
O00E Fe04 C76 30.7(10) 1_554 1_554 ?
O00P Fe04 C76 130.3(11) . 1_554 ?
O01K Fe04 C76 106.4(10) 1_655 1_554 ?
O00O Fe04 C76 32.9(10) 1_554 1_554 ?
O01 Fe04 C76 131.2(11) 1_655 1_554 ?
O00V Fe04 C76 94.7(10) . 1_554 ?
C90 Fe04 C76 122.5(10) 1_655 1_554 ?
C32 C31 C30 118.8(3) . . ?
C5 C6 C7 119.2(3) . . ?
C1 O007 Fe01 90.8(15) . . ?
C27 O008 Fe01 90.0(16) . 1_656 ?
C1 O009 Fe01 88.6(16) . . ?
C28 O00A Fe02 87.5(19) . 1_556 ?
C35 O00B Fe01 88.7(18) . 1_556 ?
C03V N00C C101 113(2) . . ?
C03V N00C C98 114(3) . . ?
C101 N00C C98 110(3) . . ?
C6 C5 C4 119.1(3) . . ?
C6 C5 C8 120.2(15) . . ?
C4 C5 C8 119.7(14) . . ?
C76 O00E Fe04 91(2) . 1_556 ?
C6 C7 C2 119.3(4) . . ?
C31 C32 C33 118.7(3) . . ?
C31 C32 C11 119.3(15) . . ?
C33 C32 C11 120.9(15) . . ?
C83 O00H Fe03 88.1(15) . . ?
C27 O00I Fe01 89.0(18) . 1_656 ?
C9 C10 C11 118(2) . . ?
C9 C10 C39 120(2) . . ?
C11 C10 C39 121.4(19) . . ?
C61 O00K Fe03 85.0(13) . 1_554 ?
C35 O00L Fe01 93.7(18) . 1_556 ?
C83 O00M Fe03 98(2) . . ?
C79 C80 C81 119.2(3) . . ?
C79 C80 C52 120.9(16) . . ?
C81 C80 C52 119.0(16) . . ?
C76 O00O Fe04 88.0(19) . 1_556 ?
C62 O00P Fe04 93.0(17) . . ?
C42 O00Q Fe02 90.9(19) . 1_455 ?
C42 O00R Fe02 90.4(16) . 1_455 ?
C22 C21 C26 115(2) . . ?
C22 C21 C12 128(2) . . ?
C26 C21 C12 117(2) . . ?
C41 C40 C39 120(2) . . ?
C69 O00U Fe03 86.0(18) . 1_655 ?
C62 O00V Fe04 88.7(17) . . ?
C69 O00W Fe03 94.1(19) . 1_655 ?
C59 C60 C55 120.0(2) . . ?
C10 C9 C8 120(2) . . ?
C10 C9 C46 120(2) . . ?
C8 C9 C46 119.2(19) . . ?
C18 O00Z Fe02 88.1(19) . . ?
C61 O010 Fe03 90.4(17) . 1_554 ?
C54 C49 C50 119(2) . . ?
C54 C49 C55 120(2) . . ?
C50 C49 C55 121(2) . . ?
C47 C46 C45 116(2) . . ?
C47 C46 C9 129(2) . . ?
C45 C46 C9 115(2) . . ?
C39 C38 C37 123(3) . . ?
C50 C51 C52 123(2) . . ?
C50 C51 C73 120(2) . . ?
C52 C51 C73 116(2) . . ?
O007 C1 O009 120(2) . . ?
O007 C1 C2 119.9(18) . . ?
O009 C1 C2 119(2) . . ?
O007 C1 Fe01 59.5(14) . . ?
O009 C1 Fe01 61.1(14) . . ?
C2 C1 Fe01 176(2) . . ?
C31 C30 C29 119.0(4) . . ?
C28 O017 Fe02 94(2) . 1_556 ?
C13 C8 C9 119.4(19) . . ?
C13 C8 C5 122(2) . . ?
C9 C8 C5 119(2) . . ?
C19 C20 C14 121(3) . . ?
C3 C2 C7 118.8(3) . . ?
C3 C2 C1 119.4(13) . . ?
C7 C2 C1 119.8(13) . . ?
C38 C39 C40 118(2) . . ?
C38 C39 C10 123(2) . . ?
C40 C39 C10 119(2) . . ?
C90 O01 Fe04 89.4(18) . 1_455 ?
O00L C35 O00B 119(3) . . ?
O00L C35 C36 125(3) . . ?
O00B C35 C36 116(3) . . ?
O00L C35 Fe01 58.1(16) . 1_556 ?
O00B C35 Fe01 61.0(16) . 1_556 ?
C36 C35 Fe01 176(2) . 1_556 ?
C26 C25 C24 115(2) . . ?
C45 C44 C43 114(2) . . ?
C25 C26 C21 124(2) . . ?
C18 O01H Fe02 95(2) . . ?
C66 C65 C50 124(3) . . ?
C66 C65 C64 110(3) . . ?
C50 C65 C64 126(3) . . ?
C53 C54 C49 120(2) . . ?
C53 C54 C94 120(2) . . ?
C49 C54 C94 120(2) . . ?
C90 O01K Fe04 91.1(17) . 1_455 ?
C82 C81 C80 119.1(4) . . ?
C77 C82 C81 119.2(3) . . ?
C54 C53 C52 122(2) . . ?
C54 C53 C87 119(2) . . ?
C52 C53 C87 118(2) . . ?
C59 C58 C57 119.7(2) . . ?
C59 C58 C61 123.2(17) . . ?
C57 C58 C61 117.1(17) . . ?
C86 C85 C84 117(3) . . ?
C51 C50 C65 122(2) . . ?
C51 C50 C49 120(3) . . ?
C65 C50 C49 118(2) . . ?
C37 C36 C41 117(3) . . ?
C37 C36 C35 126(3) . . ?
C41 C36 C35 117(3) . . ?
C53 C52 C80 122(2) . . ?
C53 C52 C51 116(2) . . ?
C80 C52 C51 123(2) . . ?
C8 C13 C12 122(2) . . ?
C8 C13 C14 119(2) . . ?
C12 C13 C14 118(2) . . ?
C11 C12 C13 118(2) . . ?
C11 C12 C21 119.2(19) . . ?
C13 C12 C21 123(2) . . ?
C21 C22 C23 124(3) . . ?
C20 C19 C17 121(3) . . ?
C34 C29 C30 118.7(3) . . ?
C34 C29 C28 116(2) . . ?
C30 C29 C28 123(2) . . ?
C34 C33 C32 119.2(4) . . ?
C16 C17 C19 121(3) . . ?
C16 C17 C18 123(3) . . ?
C19 C17 C18 116(3) . . ?
C58 C59 C60 119.6(2) . . ?
C44 C45 C46 122(2) . . ?
C2 C3 C4 118.8(3) . . ?
C82 C77 C78 119.3(3) . . ?
C82 C77 C76 123.6(18) . . ?
C78 C77 C76 116.5(18) . . ?
C15 C14 C20 114(3) . . ?
C15 C14 C13 126(3) . . ?
C20 C14 C13 120(2) . . ?
C75 C74 C73 118(3) . . ?
O00E C76 O00O 117(3) . . ?
O00E C76 C77 125(3) . . ?
O00O C76 C77 117(3) . . ?
O00E C76 Fe04 58.0(18) . 1_556 ?
O00O C76 Fe04 59.1(16) . 1_556 ?
C77 C76 Fe04 173(2) . 1_556 ?
C3 C4 C5 119.3(4) . . ?
C47 C48 C43 119(3) . . ?
C89 C84 C83 124(3) . . ?
C89 C84 C85 118(3) . . ?
C83 C84 C85 117(3) . . ?
C64 C63 C68 118(3) . . ?
C36 C37 C38 121(3) . . ?
C40 C41 C36 120(3) . . ?
C88 C89 C84 123(3) . . ?
C63 C64 C65 127(3) . . ?
C14 C15 C16 122(3) . . ?
C96 C95 C94 123(3) . . ?
C48 C43 C42 125(3) . . ?
C48 C43 C44 122(3) . . ?
C42 C43 C44 113(3) . . ?
C02V C02K N02X 117(3) . . ?
C03O C02L N02X 109(3) . . ?
O017 C28 O00A 119(3) . . ?
O017 C28 C29 126(3) . . ?
O00A C28 C29 114(3) . . ?
O017 C28 Fe02 57.9(17) . 1_556 ?
O00A C28 Fe02 61.1(16) . 1_556 ?
C29 C28 Fe02 174(3) . 1_556 ?
C12 C11 C10 121(2) . . ?
C12 C11 C32 120(2) . . ?
C10 C11 C32 119(2) . . ?
O01H C18 O00Z 119(3) . . ?
O01H C18 C17 125(3) . . ?
O00Z C18 C17 115(3) . . ?
O01H C18 Fe02 57.5(18) . . ?
O00Z C18 Fe02 61.7(17) . . ?
C17 C18 Fe02 177(2) . . ?
C23 C24 C25 120(2) . . ?
C23 C24 C27 124(3) . . ?
C25 C24 C27 116(2) . . ?
C17 C16 C15 120(3) . . ?
C29 C34 C33 118.7(3) . . ?
C73 C72 C71 124(3) . . ?
C56 C55 C60 118.8(3) . . ?
C56 C55 C49 120.5(16) . . ?
C60 C55 C49 120.0(16) . . ?
C67 C68 C62 121(3) . . ?
C67 C68 C63 120(3) . . ?
C62 C68 C63 118(3) . . ?
C03S N02X C02K 113(3) . . ?
C03S N02X C02L 112(2) . . ?
C02K N02X C02L 114(2) . . ?
C58 C57 C56 119.4(4) . . ?
O00M C83 O00H 113(3) . . ?
O00M C83 C84 130(3) . . ?
O00H C83 C84 117(2) . . ?
O010 C61 O00K 121.8(17) . . ?
O010 C61 C58 125(3) . . ?
O00K C61 C58 113(2) . . ?
O010 C61 Fe03 59.9(13) . 1_554 ?
O00K C61 Fe03 62.0(11) . 1_554 ?
C58 C61 Fe03 173(2) . 1_554 ?
C95 C96 C91 117(3) . . ?
C70 C75 C74 122(3) . . ?
C94 C93 C92 118(3) . . ?
C79 C78 C77 120.14(19) . . ?
O01K C90 O01 120(3) . . ?
O01K C90 C91 124(2) . . ?
O01 C90 C91 116(3) . . ?
O01K C90 Fe04 59.3(16) . 1_455 ?
O01 C90 Fe04 60.9(16) . 1_455 ?
C91 C90 Fe04 177(2) . 1_455 ?
O00W C69 O00U 120(3) . . ?
O00W C69 C70 120(3) . . ?
O00U C69 C70 120(3) . . ?
O00W C69 Fe03 57.1(16) . 1_655 ?
O00U C69 Fe03 63.0(16) . 1_655 ?
C70 C69 Fe03 177(2) . 1_655 ?
O00V C62 O00P 116(2) . . ?
O00V C62 C68 123(3) . . ?
O00P C62 C68 119(2) . . ?
C72 C73 C74 115(3) . . ?
C72 C73 C51 128(3) . . ?
C74 C73 C51 117(3) . . ?
C71 C70 C75 118(3) . . ?
C71 C70 C69 121(3) . . ?
C75 C70 C69 121(3) . . ?
C68 C67 C66 117(3) . . ?
C24 C23 C22 122(3) . . ?
C48 C47 C46 126(3) . . ?
C93 C94 C95 118(3) . . ?
C93 C94 C54 121(3) . . ?
C95 C94 C54 121(2) . . ?
C92 C91 C96 118(3) . . ?
C92 C91 C90 126(3) . . ?
C96 C91 C90 116(2) . . ?
C03W C03H N4 116(3) . . ?
C65 C66 C67 127(3) . . ?
C91 C92 C93 126(3) . . ?
C70 C71 C72 122(3) . . ?
O00I C27 O008 119(2) . . ?
O00I C27 C24 118(3) . . ?
O008 C27 C24 122(3) . . ?
C55 C56 C57 118.8(3) . . ?
O00Q C42 O00R 118(3) . . ?
O00Q C42 C43 119(3) . . ?
O00R C42 C43 122(3) . . ?
C80 C79 C78 119.3(3) . . ?
N02X C03S C97 113(4) . . ?
N00C C03V C03T 112(3) . . ?
N4 C03X C103 106(3) . . ?
C042 C98 N00C 115(3) . . ?
C102 N4 C03X 104(4) . . ?
C102 N4 C03H 109(4) . . ?
C03X N4 C03H 120(3) . . ?
N00C C101 C100 116(3) . . ?
N4 C102 C99 115(5) . . ?
C108 C104 N10 110(3) . . ?
C106 C105 N10 108(4) . . ?
C109 N10 C105 110(3) . . ?
C109 N10 C104 119(4) . . ?
C105 N10 C104 120(3) . . ?
N10 C109 C107 114(4) . . ?
C88 C87 C86 116(3) . . ?
C88 C87 C53 124(3) . . ?
C86 C87 C53 120(3) . . ?
C85 C86 C87 122(3) . . ?
C89 C88 C87 123(3) . . ?

loop_
_geom_bond_atom_site_label_1
_geom_bond_atom_site_label_2
_geom_bond_distance
_geom_bond_site_symmetry_2
_geom_bond_publ_flag
Fe01 O007 2.10(2) . ?
Fe01 O00L 2.13(2) 1_554 ?
Fe01 O009 2.138(19) . ?
Fe01 O008 2.16(2) 1_454 ?
Fe01 O00B 2.19(2) 1_554 ?
Fe01 O00I 2.19(2) 1_454 ?
Fe01 C1 2.44(3) . ?
Fe01 C35 2.50(3) 1_554 ?
Fe02 O01H 2.10(2) . ?
Fe02 O017 2.11(2) 1_554 ?
Fe02 O00R 2.17(2) 1_655 ?
Fe02 O00A 2.18(2) 1_554 ?
Fe02 O00Z 2.19(3) . ?
Fe02 O00Q 2.19(3) 1_655 ?
Fe02 C18 2.48(3) . ?
Fe02 C28 2.49(3) 1_554 ?
Fe03 O00M 2.09(2) . ?
Fe03 O010 2.09(2) 1_556 ?
Fe03 O00W 2.11(2) 1_455 ?
Fe03 O00K 2.14(2) 1_556 ?
Fe03 O00H 2.20(2) . ?
Fe03 O00U 2.24(2) 1_455 ?
Fe03 C61 2.420(13) 1_556 ?
Fe03 C69 2.51(3) 1_455 ?
Fe04 O00E 2.11(3) 1_554 ?
Fe04 O00P 2.13(2) . ?
Fe04 O01K 2.13(2) 1_655 ?
Fe04 O00O 2.14(2) 1_554 ?
Fe04 O01 2.17(2) 1_655 ?
Fe04 O00V 2.26(2) . ?
Fe04 C90 2.48(3) 1_655 ?
Fe04 C76 2.49(3) 1_554 ?
C31 C32 1.397(3) . ?
C31 C30 1.402(3) . ?
C6 C5 1.391(4) . ?
C6 C7 1.402(3) . ?
O007 C1 1.21(3) . ?
O008 C27 1.29(3) . ?
O009 C1 1.230(3) . ?
O00A C28 1.30(4) . ?
O00B C35 1.26(3) . ?
N00C C03V 1.49(4) . ?
N00C C101 1.49(4) . ?
N00C C98 1.500(3) . ?
C5 C4 1.402(3) . ?
C5 C8 1.47(2) . ?
O00E C76 1.27(4) . ?
C7 C2 1.402(3) . ?
C32 C33 1.402(3) . ?
C32 C11 1.47(2) . ?
O00H C83 1.39(4) . ?
O00I C27 1.27(3) . ?
C10 C9 1.37(3) . ?
C10 C11 1.44(4) . ?
C10 C39 1.52(3) . ?
O00K C61 1.32(4) . ?
O00L C35 1.18(3) . ?
O00M C83 1.230(3) . ?
C80 C79 1.394(3) . ?
C80 C81 1.401(3) . ?
C80 C52 1.43(3) . ?
O00O C76 1.35(4) . ?
O00P C62 1.33(3) . ?
O00Q C42 1.25(3) . ?
O00R C42 1.31(3) . ?
C21 C22 1.32(3) . ?
C21 C26 1.42(4) . ?
C21 C12 1.45(3) . ?
C40 C41 1.37(4) . ?
C40 C39 1.45(4) . ?
O00U C69 1.29(4) . ?
O00V C62 1.27(3) . ?
O00W C69 1.21(4) . ?
C60 C59 1.399(3) . ?
C60 C55 1.402(3) . ?
C9 C8 1.42(4) . ?
C9 C46 1.51(3) . ?
O00Z C18 1.25(4) . ?
O010 C61 1.20(3) . ?
C49 C54 1.40(4) . ?
C49 C50 1.43(4) . ?
C49 C55 1.46(3) . ?
C46 C47 1.35(4) . ?
C46 C45 1.43(3) . ?
C38 C39 1.26(3) . ?
C38 C37 1.39(4) . ?
C51 C50 1.29(3) . ?
C51 C52 1.46(4) . ?
C51 C73 1.48(4) . ?
C1 C2 1.47(3) . ?
C30 C29 1.402(3) . ?
O017 C28 1.19(4) . ?
C8 C13 1.37(3) . ?
C20 C19 1.33(4) . ?
C20 C14 1.46(4) . ?
C2 C3 1.397(3) . ?
O01 C90 1.229(3) . ?
C35 C36 1.47(4) . ?
C25 C26 1.42(4) . ?
C25 C24 1.43(4) . ?
C44 C45 1.42(4) . ?
C44 C43 1.48(4) . ?
O01H C18 1.16(4) . ?
C65 C66 1.40(4) . ?
C65 C50 1.41(4) . ?
C65 C64 1.45(4) . ?
C54 C53 1.35(3) . ?
C54 C94 1.53(3) . ?
O01K C90 1.22(3) . ?
C81 C82 1.400(3) . ?
C82 C77 1.394(3) . ?
C53 C52 1.40(3) . ?
C53 C87 1.51(4) . ?
C58 C59 1.392(2) . ?
C58 C57 1.399(3) . ?
C58 C61 1.500(3) . ?
C85 C86 1.34(4) . ?
C85 C84 1.45(4) . ?
C36 C37 1.38(4) . ?
C36 C41 1.39(4) . ?
C13 C12 1.39(3) . ?
C13 C14 1.47(4) . ?
C12 C11 1.39(4) . ?
C22 C23 1.36(4) . ?
C19 C17 1.38(4) . ?
C29 C34 1.397(3) . ?
C29 C28 1.42(3) . ?
C33 C34 1.402(3) . ?
C17 C16 1.27(4) . ?
C17 C18 1.55(4) . ?
C3 C4 1.402(3) . ?
C77 C78 1.400(3) . ?
C77 C76 1.43(3) . ?
C14 C15 1.37(4) . ?
C74 C75 1.40(4) . ?
C74 C73 1.48(4) . ?
C48 C47 1.33(4) . ?
C48 C43 1.34(4) . ?
C84 C89 1.36(4) . ?
C84 C83 1.45(4) . ?
C63 C64 1.32(4) . ?
C63 C68 1.45(4) . ?
C89 C88 1.33(4) . ?
C15 C16 1.42(4) . ?
C95 C96 1.35(4) . ?
C95 C94 1.42(4) . ?
C43 C42 1.47(4) . ?
C02K C02V 1.40(4) . ?
C02K N02X 1.500(3) . ?
C02L C03O 1.500(3) . ?
C02L N02X 1.51(4) . ?
C24 C23 1.33(4) . ?
C24 C27 1.50(4) . ?
C72 C73 1.36(4) . ?
C72 C71 1.36(4) . ?
C55 C56 1.397(3) . ?
C68 C67 1.37(4) . ?
C68 C62 1.44(4) . ?
N02X C03S 1.44(4) . ?
C57 C56 1.401(3) . ?
C96 C91 1.45(4) . ?
C75 C70 1.39(4) . ?
C93 C94 1.36(4) . ?
C93 C92 1.38(4) . ?
C78 C79 1.400(3) . ?
C90 C91 1.51(4) . ?
C69 C70 1.50(4) . ?
C70 C71 1.32(4) . ?
C67 C66 1.41(4) . ?
C91 C92 1.29(4) . ?
C03H C03W 1.500(3) . ?
C03H N4 1.500(3) . ?
C03S C97 1.500(3) . ?
C03T C03V 1.500(3) . ?
C03X N4 1.46(5) . ?
C03X C103 1.500(3) . ?
C042 C98 1.500(3) . ?
C99 C102 1.500(3) . ?
N4 C102 1.29(6) . ?
C100 C101 1.500(3) . ?
C104 C108 1.499(3) . ?
C104 N10 1.500(3) . ?
C105 C106 1.34(5) . ?
C105 N10 1.500(3) . ?
N10 C109 1.500(3) . ?
C107 C109 1.500(3) . ?
C87 C88 1.35(4) . ?
C87 C86 1.47(4) . ?
